data_2009008
loop_
_publ_author_name
'Eriksson, Lars'
'S\"oderman, Peter'
'Widmalm, G\"oran'

_publ_section_title 4-<i>O</i>-Benzyl-2,3-<i>O</i>-isopropylidene-\a-<small>L</small>-rhamnopyranose
_journal_issue 10
_journal_name_full 'Acta Crystallographica Section C'
_journal_page_first 1736
_journal_page_last 1738
_journal_paper_doi 10.1107/S0108270199008203
_journal_volume 55
_journal_year 1999
_chemical_formula_sum 'C16 H22 O5'
_chemical_formula_weight 294.34
_chemical_name_systematic
;
4-O-benzyl-2,3-O-isopropylidene-\a-L-rhamnopyranose
;
_space_group_IT_number 4
_symmetry_cell_setting monoclinic
_symmetry_space_group_name_Hall 'P 2yb'
_symmetry_space_group_name_H-M 'P 1 21 1'
_audit_creation_method SHELXL
_cell_angle_alpha 90.00
_cell_angle_beta 100.21(3)
_cell_angle_gamma 90.00
_cell_formula_units_Z 2
_cell_length_a 8.626(2)
_cell_length_b 6.5402(12)
_cell_length_c 14.524(4)
_cell_measurement_reflns_used 126
_cell_measurement_temperature 293(2)
_cell_measurement_theta_max 26.0
_cell_measurement_theta_min 2.5
_cell_volume 806.4(3)
_computing_cell_refinement 'CELL (Stoe, 1998b)'
_computing_data_collection 'EXPOSE (Stoe, 1998a)'
_computing_data_reduction 'INTEGRATE (Stoe, 1998c)'
_computing_molecular_graphics 'DIAMOND (Bergerhoff, 1996)'
_computing_publication_material 'PLATON98 (Spek, 1998)'
_computing_structure_refinement SHELXL97
_computing_structure_solution 'SHELXS86 (Sheldrick, 1990)'
_diffrn_ambient_temperature 293(2)
_diffrn_detector_area_resol_mean 6.0
_diffrn_measured_fraction_theta_full 0.982
_diffrn_measured_fraction_theta_max 0.982
_diffrn_measurement_device_type 'Stoe IPDS'
_diffrn_measurement_method 'area detector'
_diffrn_radiation_monochromator graphite
_diffrn_radiation_source 'fine-focus sealed tube'
_diffrn_radiation_type MoK\a
_diffrn_radiation_wavelength 0.71073
_diffrn_reflns_av_R_equivalents 0.261
_diffrn_reflns_av_sigmaI/netI 0.298
_diffrn_reflns_limit_h_max 10
_diffrn_reflns_limit_h_min -10
_diffrn_reflns_limit_k_max 7
_diffrn_reflns_limit_k_min -8
_diffrn_reflns_limit_l_max 17
_diffrn_reflns_limit_l_min -18
_diffrn_reflns_number 6320
_diffrn_reflns_theta_full 26.13
_diffrn_reflns_theta_max 26.13
_diffrn_reflns_theta_min 2.40
_exptl_absorpt_coefficient_mu 0.089
_exptl_absorpt_correction_type none
_exptl_crystal_colour colourless
_exptl_crystal_density_diffrn 1.212
_exptl_crystal_density_meas ?
_exptl_crystal_description prism
_exptl_crystal_F_000 316
_exptl_crystal_size_max 0.15
_exptl_crystal_size_mid 0.10
_exptl_crystal_size_min 0.06
_refine_diff_density_max 0.214
_refine_diff_density_min -0.213
_refine_ls_extinction_coef 0.093(6)
_refine_ls_extinction_method 'SHELXL97 (Sheldrick, 1997)'
_refine_ls_goodness_of_fit_all 0.715
_refine_ls_goodness_of_fit_ref 0.715
_refine_ls_hydrogen_treatment constr
_refine_ls_matrix_type full
_refine_ls_number_parameters 194
_refine_ls_number_reflns 1724
_refine_ls_number_restraints 58
_refine_ls_restrained_S_all 0.705
_refine_ls_R_factor_all 0.201
_refine_ls_R_factor_gt 0.065
_refine_ls_shift/esd_mean 0.000
_refine_ls_shift/su_max <0.001
_refine_ls_structure_factor_coef Fsqd
_refine_ls_weighting_details 'w = 1/[\s^2^(Fo^2^)]'
_refine_ls_weighting_scheme calc
_refine_ls_wR_factor_all 0.112
_refine_ls_wR_factor_ref 0.081
_reflns_number_gt 548
_reflns_number_total 1724
_reflns_threshold_expression I>2\s(I)
_cod_data_source_file fg1535.cif
_cod_data_source_block sugar9
_cod_depositor_comments
;
The following automatic conversions were performed:

'_exptl_crystal_density_meas' value 'not measured' was changed to '?'
- the value is perceived as not measured.

Automatic conversion script
Id: cif_fix_values 3008 2015-01-20 13:52:24Z robertas 

The following automatic conversions were performed:

'_refine_ls_weighting_scheme' value 'calc w = 1/[\s^2^(Fo^2^)]' was
changed to 'calc'. New tag '_refine_ls_weighting_details' was
created. The value of the new tag was set to 'w = 1/[\s^2^(Fo^2^)]'.

Automatic conversion script
Id: cif_fix_values 3143 2015-03-26 13:38:13Z robertas 
;
_cod_original_sg_symbol_H-M 'P 21'
_cod_database_code 2009008

loop_
_symmetry_equiv_pos_as_xyz
'x, y, z'
'-x, y+1/2, -z'

loop_
_atom_site_label
_atom_site_fract_x
_atom_site_fract_y
_atom_site_fract_z
_atom_site_U_iso_or_equiv
_atom_site_adp_type
_atom_site_calc_flag
_atom_site_refinement_flags
_atom_site_occupancy
_atom_site_disorder_assembly
_atom_site_disorder_group
_atom_site_type_symbol
C1 .3991(9) .3668(13) .9540(5) .0332(18) Uani d U 1 . . C
H1 .4930 .3461 1.0020 .040 Uiso calc R 1 . . H
O1 .3104(6) .1824(8) .9432(4) .0393(15) Uani d U 1 . . O
HO1 .3139 .1284 .9944 .059 Uiso calc R 1 . . H
C2 .4514(9) .4081(13) .8599(5) .0342(18) Uani d U 1 . . C
H2 .4874 .2801 .8357 .041 Uiso calc R 1 . . H
C3 .3282(9) .5083(14) .7842(5) .037(2) Uani d U 1 . . C
H3 .2612 .4046 .7481 .045 Uiso calc R 1 . . H
C4 .2267(9) .6690(15) .8257(5) .038(2) Uani d U 1 . . C
H4 .2874 .7943 .8427 .045 Uiso calc R 1 . . H
O4 .0874(6) .7124(9) .7578(3) .0409(15) Uani d U 1 . . O
C5 .1697(8) .5799(14) .9107(5) .035(2) Uani d U 1 . . C
H5 .1074 .4561 .8934 .041 Uiso calc R 1 . . H
O5 .3114(5) .5320(9) .9812(3) .0344(14) Uani d U 1 . . O
C6 .0785(9) .7301(14) .9587(6) .043(2) Uani d U 1 . . C
H6A .0537 .6693 1.0144 .065 Uiso calc R 1 . . H
H6B -.0172 .7662 .9174 .065 Uiso calc R 1 . . H
H6C .1408 .8507 .9748 .065 Uiso calc R 1 . . H
O2 .5781(6) .5538(8) .8728(3) .0349(13) Uani d U 1 . . O
O3 .4284(6) .6089(9) .7263(3) .0380(15) Uani d U 1 . . O
C7 .5864(9) .6342(13) .7808(5) .0348(19) Uani d U 1 . . C
C8 .6227(9) .8575(14) .7875(6) .045(2) Uani d U 1 . . C
H8A .6098 .9148 .7258 .068 Uiso calc R 1 . . H
H8B .7294 .8770 .8188 .068 Uiso calc R 1 . . H
H8C .5523 .9241 .8222 .068 Uiso calc R 1 . . H
C9 .7019(9) .5059(14) .7376(6) .048(2) Uani d U 1 . . C
H9A .7081 .5579 .6766 .072 Uiso calc R 1 . . H
H9B .6665 .3665 .7325 .072 Uiso calc R 1 . . H
H9C .8041 .5123 .7766 .072 Uiso calc R 1 . . H
C10 .1174(9) .8689(18) .6915(6) .061(3) Uani d U 1 . . C
H10A .2020 .8270 .6597 .074 Uiso calc R 1 . . H
H10B .1462 .9973 .7235 .074 Uiso calc R 1 . . H
C11 -.0378(9) .8917(16) .6213(6) .046(2) Uani d U 1 . . C
C12 -.0891(11) .7382(17) .5591(6) .056(2) Uani d U 1 . . C
H12 -.0323 .6171 .5603 .068 Uiso calc R 1 . . H
C13 -.2288(11) .7658(18) .4932(6) .062(3) Uani d U 1 . . C
H13 -.2656 .6624 .4510 .075 Uiso calc R 1 . . H
C14 -.3134(11) .9541(16) .4920(6) .060(3) Uani d U 1 . . C
H14 -.4065 .9718 .4494 .072 Uiso calc R 1 . . H
C15 -.2587(10) 1.1097(17) .5532(7) .059(3) Uani d U 1 . . C
H15 -.3118 1.2338 .5508 .071 Uiso calc R 1 . . H
C16 -.1210(9) 1.0767(16) .6192(6) .049(2) Uani d U 1 . . C
H16 -.0844 1.1789 .6621 .059 Uiso calc R 1 . . H

loop_
_atom_site_aniso_label
_atom_site_aniso_U_11
_atom_site_aniso_U_22
_atom_site_aniso_U_33
_atom_site_aniso_U_12
_atom_site_aniso_U_13
_atom_site_aniso_U_23
C1 .041(4) .031(5) .030(4) .004(4) .010(4) .004(4)
O1 .045(3) .026(3) .046(3) -.006(3) .005(3) .003(3)
C2 .035(4) .030(5) .038(4) -.001(3) .006(3) -.005(3)
C3 .041(4) .042(6) .030(4) -.006(4) .009(3) .003(4)
C4 .035(4) .049(6) .029(4) -.003(4) .003(3) .000(4)
O4 .040(3) .046(4) .034(3) -.005(3) .002(2) .015(3)
C5 .030(4) .040(6) .034(4) .001(4) .004(3) .007(4)
O5 .033(3) .040(4) .029(3) .002(3) .003(2) -.002(3)
C6 .036(5) .036(6) .058(6) .011(4) .013(4) -.003(5)
O2 .037(3) .031(3) .037(3) -.002(3) .007(2) .004(3)
O3 .034(3) .052(4) .028(3) -.001(3) .006(2) -.001(3)
C7 .036(4) .046(5) .022(4) -.005(4) .006(3) -.003(4)
C8 .048(5) .041(5) .048(6) -.007(5) .011(4) .005(5)
C9 .040(5) .051(6) .057(5) .001(5) .018(4) -.011(5)
C10 .048(5) .070(7) .065(6) -.003(5) .009(4) .043(5)
C11 .034(5) .059(6) .049(5) .001(4) .014(4) .010(5)
C12 .057(6) .064(7) .050(6) .007(5) .015(4) .011(5)
C13 .059(6) .085(7) .044(6) .001(5) .012(4) -.001(6)
C14 .053(6) .084(8) .042(5) .007(5) .009(4) .020(5)
C15 .052(5) .074(7) .052(6) .017(5) .011(4) .018(5)
C16 .051(5) .061(6) .037(5) .002(5) .013(4) .006(5)

loop_
_atom_type_symbol
_atom_type_description
_atom_type_scat_dispersion_real
_atom_type_scat_dispersion_imag
_atom_type_scat_source
C C 0.0033 0.0016 'International Tables Vol C Tables 4.2.6.8 and 6.1.1.4'
H H 0.0000 0.0000 'International Tables Vol C Tables 4.2.6.8 and 6.1.1.4'
O O 0.0106 0.0060 'International Tables Vol C Tables 4.2.6.8 and 6.1.1.4'

loop_
_geom_angle_atom_site_label_1
_geom_angle_atom_site_label_2
_geom_angle_atom_site_label_3
_geom_angle
O5 C1 O1 112.0(6)
O5 C1 C2 111.7(7)
O1 C1 C2 106.7(6)
O5 C1 H1 108.8
O1 C1 H1 108.8
C2 C1 H1 108.8
C1 O1 HO1 109.5
O2 C2 C3 103.0(6)
O2 C2 C1 109.7(6)
C3 C2 C1 115.9(6)
O2 C2 H2 109.3
C3 C2 H2 109.3
C1 C2 H2 109.3
O3 C3 C2 101.5(6)
O3 C3 C4 110.4(7)
C2 C3 C4 112.1(6)
O3 C3 H3 110.8
C2 C3 H3 110.8
C4 C3 H3 110.8
O4 C4 C5 106.3(6)
O4 C4 C3 109.0(6)
C5 C4 C3 109.9(7)
O4 C4 H4 110.5
C5 C4 H4 110.5
C3 C4 H4 110.5
C4 O4 C10 111.5(6)
O5 C5 C6 104.6(6)
O5 C5 C4 107.2(5)
C6 C5 C4 113.3(7)
O5 C5 H5 110.5
C6 C5 H5 110.5
C4 C5 H5 110.5
C1 O5 C5 112.6(6)
C5 C6 H6A 109.5
C5 C6 H6B 109.5
H6A C6 H6B 109.5
C5 C6 H6C 109.5
H6A C6 H6C 109.5
H6B C6 H6C 109.5
C2 O2 C7 106.3(5)
C7 O3 C3 109.2(5)
O2 C7 O3 105.4(6)
O2 C7 C8 109.8(7)
O3 C7 C8 108.1(7)
O2 C7 C9 108.9(7)
O3 C7 C9 109.3(6)
C8 C7 C9 114.9(7)
C7 C8 H8A 109.5
C7 C8 H8B 109.5
H8A C8 H8B 109.5
C7 C8 H8C 109.5
H8A C8 H8C 109.5
H8B C8 H8C 109.5
C7 C9 H9A 109.5
C7 C9 H9B 109.5
H9A C9 H9B 109.5
C7 C9 H9C 109.5
H9A C9 H9C 109.5
H9B C9 H9C 109.5
O4 C10 C11 105.7(7)
O4 C10 H10A 110.6
C11 C10 H10A 110.6
O4 C10 H10B 110.6
C11 C10 H10B 110.6
H10A C10 H10B 108.7
C12 C11 C16 120.8(8)
C12 C11 C10 120.4(9)
C16 C11 C10 118.6(9)
C11 C12 C13 119.4(10)
C11 C12 H12 120.3
C13 C12 H12 120.3
C12 C13 C14 119.4(10)
C12 C13 H13 120.3
C14 C13 H13 120.3
C15 C14 C13 120.8(9)
C15 C14 H14 119.6
C13 C14 H14 119.6
C14 C15 C16 118.6(9)
C14 C15 H15 120.7
C16 C15 H15 120.7
C15 C16 C11 121.0(10)
C15 C16 H16 119.5
C11 C16 H16 119.5

loop_
_geom_bond_atom_site_label_1
_geom_bond_atom_site_label_2
_geom_bond_site_symmetry_2
_geom_bond_distance
_geom_bond_publ_flag
C1 O5 . 1.415(9) ?
C1 O1 . 1.422(9) ?
C1 C2 . 1.537(9) ?
C1 H1 . .9800 ?
O1 HO1 . .8200 ?
C2 O2 . 1.437(8) ?
C2 C3 . 1.534(11) ?
C2 H2 . .9800 ?
C3 O3 . 1.465(8) ?
C3 C4 . 1.556(11) ?
C3 H3 . .9800 ?
C4 O4 . 1.441(9) ?
C4 C5 . 1.523(9) ?
C4 H4 . .9800 ?
O4 C10 . 1.459(9) ?
C5 O5 . 1.482(8) ?
C5 C6 . 1.505(11) ?
C5 H5 . .9800 ?
C6 H6A . .9600 ?
C6 H6B . .9600 ?
C6 H6C . .9600 ?
O2 C7 . 1.449(9) ?
O3 C7 . 1.460(8) ?
C7 C8 . 1.493(11) ?
C7 C9 . 1.520(10) ?
C8 H8A . .9600 ?
C8 H8B . .9600 ?
C8 H8C . .9600 ?
C9 H9A . .9600 ?
C9 H9B . .9600 ?
C9 H9C . .9600 ?
C10 C11 . 1.539(11) ?
C10 H10A . .9700 ?
C10 H10B . .9700 ?
C11 C12 . 1.370(12) ?
C11 C16 . 1.404(13) ?
C12 C13 . 1.411(13) ?
C12 H12 . .9300 ?
C13 C14 . 1.430(13) ?
C13 H13 . .9300 ?
C14 C15 . 1.378(13) ?
C14 H14 . .9300 ?
C15 C16 . 1.404(11) ?
C15 H15 . .9300 ?
C16 H16 . .9300 ?

loop_
_geom_hbond_atom_site_label_D
_geom_hbond_atom_site_label_H
_geom_hbond_atom_site_label_A
_geom_hbond_site_symmetry_A
_geom_hbond_distance_DH
_geom_hbond_distance_HA
_geom_hbond_distance_DA
_geom_hbond_angle_DHA
_geom_hbond_publ_flag
O1 HO1 O2 2_647 0.82 2.05 2.805(7) 154 yes

loop_
_geom_torsion_atom_site_label_1
_geom_torsion_atom_site_label_2
_geom_torsion_atom_site_label_3
_geom_torsion_atom_site_label_4
_geom_torsion
_geom_torsion_publ_flag
O5 C1 C2 O2 74.4(8) ?
O1 C1 C2 O2 -162.9(6) ?
O5 C1 C2 C3 -41.6(9) yes
O1 C1 C2 C3 81.1(8) ?
O2 C2 C3 O3 35.2(7) ?
C1 C2 C3 O3 155.0(7) ?
O2 C2 C3 C4 -82.7(7) ?
C1 C2 C3 C4 37.1(10) yes
O3 C3 C4 O4 84.2(8) ?
C2 C3 C4 O4 -163.4(7) ?
O3 C3 C4 C5 -159.7(6) ?
C2 C3 C4 C5 -47.3(9) yes
C5 C4 O4 C10 156.7(8) ?
C3 C4 O4 C10 -84.9(9) ?
O4 C4 C5 O5 179.4(7) ?
C3 C4 C5 O5 61.6(8) yes
O4 C4 C5 C6 -65.6(9) ?
C3 C4 C5 C6 176.6(7) ?
O1 C1 O5 C5 -62.0(8) ?
C2 C1 O5 C5 57.7(8) yes
C6 C5 O5 C1 170.2(6) ?
C4 C5 O5 C1 -69.1(8) yes
C3 C2 O2 C7 -37.9(7) ?
C1 C2 O2 C7 -161.9(6) ?
C2 C3 O3 C7 -20.3(8) ?
C4 C3 O3 C7 98.7(7) ?
C2 O2 C7 O3 25.4(7) ?
C2 O2 C7 C8 141.6(7) ?
C2 O2 C7 C9 -91.8(7) ?
C3 O3 C7 O2 -1.8(8) ?
C3 O3 C7 C8 -119.2(7) ?
C3 O3 C7 C9 115.0(6) ?
C4 O4 C10 C11 177.4(7) ?
O4 C10 C11 C12 -69.6(11) ?
O4 C10 C11 C16 113.7(9) ?
C16 C11 C12 C13 -1.1(13) ?
C10 C11 C12 C13 -177.8(8) ?
C11 C12 C13 C14 0.7(14) ?
C12 C13 C14 C15 1.1(14) ?
C13 C14 C15 C16 -2.3(13) ?
C14 C15 C16 C11 1.9(13) ?
C12 C11 C16 C15 -0.1(13) ?
C10 C11 C16 C15 176.6(8) ?

loop_
_cod_related_entry_id
_cod_related_entry_database
_cod_related_entry_code
1 ChemSpider 21182835
